data_7102063
loop_
_publ_author_name
'Wanniarachchi, Yoshitha A'
'Slaughter, LeGrande M'

_publ_section_title
;
 One-step assembly of a chiral palladium bis(acyclic diaminocarbene)
 complex and its unexpected oxidation to a bis(amidine) complex.
;
_journal_issue 31
_journal_name_full 'Chemical communications (Cambridge, England)'
_journal_page_first 3294
_journal_page_last 3296
_journal_paper_doi 10.1039/b703769d
_journal_year 2007
_chemical_formula_moiety 'C24 H26 Cl2 F6 N4 Pd, 2(C H4 O)'
_chemical_formula_sum 'C26 H34 Cl2 F6 N4 O2 Pd'
_chemical_formula_weight 725.87
_chemical_name_common 'Pd cyclohexanedicarbene dichloride'
_space_group_IT_number 2
_symmetry_cell_setting triclinic
_symmetry_Int_Tables_number 2
_symmetry_space_group_name_Hall '-P 1'
_symmetry_space_group_name_H-M 'P -1'
_atom_sites_solution_hydrogens geom
_atom_sites_solution_primary direct
_atom_sites_solution_secondary difmap
_audit_creation_method SHELXL-97
_cell_angle_alpha 84.861(4)
_cell_angle_beta 85.869(4)
_cell_angle_gamma 74.662(4)
_cell_formula_units_Z 2
_cell_length_a 8.0588(4)
_cell_length_b 14.0376(8)
_cell_length_c 14.1642(8)
_cell_measurement_reflns_used 3102
_cell_measurement_temperature 100(2)
_cell_measurement_theta_max 25.44
_cell_measurement_theta_min 2.62
_cell_volume 1537.11(15)
_computing_cell_refinement 'Bruker SAINT'
_computing_data_collection 'Bruker APEX2'
_computing_data_reduction 'Bruker SAINT'
_computing_molecular_graphics 'Bruker SHELXTL (XP)'
_computing_publication_material 'Bruker SHELXTL (XCIF)'
_computing_structure_refinement 'Bruker SHELXTL (XL)'
_computing_structure_solution 'Bruker SHELXTL (XS)'
_diffrn_ambient_temperature 100(2)
_diffrn_detector_area_resol_mean 0.75
_diffrn_measured_fraction_theta_full 0.974
_diffrn_measured_fraction_theta_max 0.974
_diffrn_measurement_device_type 'Bruker SMART APEX II CCD'
_diffrn_measurement_method 'phi and omega scans'
_diffrn_radiation_monochromator graphite
_diffrn_radiation_probe x-ray
_diffrn_radiation_type MoK\a
_diffrn_radiation_wavelength 0.71073
_diffrn_reflns_av_R_equivalents 0.057
_diffrn_reflns_av_sigmaI/netI 0.0958
_diffrn_reflns_limit_h_max 8
_diffrn_reflns_limit_h_min -8
_diffrn_reflns_limit_k_max 15
_diffrn_reflns_limit_k_min -15
_diffrn_reflns_limit_l_max 15
_diffrn_reflns_limit_l_min 0
_diffrn_reflns_number 9760
_diffrn_reflns_theta_full 23.25
_diffrn_reflns_theta_max 23.25
_diffrn_reflns_theta_min 1.45
_diffrn_source 'fine-focus sealed tube'
_diffrn_standards_decay_% N/A
_diffrn_standards_interval_count N/A
_diffrn_standards_interval_time N/A
_diffrn_standards_number 0
_exptl_absorpt_coefficient_mu 0.844
_exptl_absorpt_correction_T_max 0.9874
_exptl_absorpt_correction_T_min 0.6538
_exptl_absorpt_correction_type multi-scan
_exptl_absorpt_process_details 'Bruker Nonius TWINABS'
_exptl_crystal_colour colorless
_exptl_crystal_density_diffrn 1.568
_exptl_crystal_density_meas ?
_exptl_crystal_density_method .
_exptl_crystal_description rod
_exptl_crystal_F_000 736
_exptl_crystal_recrystallization_method 'slow evap of MeOH soln'
_exptl_crystal_size_max 0.55
_exptl_crystal_size_mid 0.05
_exptl_crystal_size_min 0.02
_refine_diff_density_max 0.717
_refine_diff_density_min -0.694
_refine_diff_density_rms 0.107
_refine_ls_extinction_method none
_refine_ls_goodness_of_fit_ref 1.033
_refine_ls_hydrogen_treatment constr
_refine_ls_matrix_type full
_refine_ls_number_parameters 375
_refine_ls_number_reflns 6662
_refine_ls_number_restraints 0
_refine_ls_restrained_S_all 1.033
_refine_ls_R_factor_all 0.0758
_refine_ls_R_factor_gt 0.0510
_refine_ls_shift/su_max 0.001
_refine_ls_shift/su_mean 0.000
_refine_ls_structure_factor_coef Fsqd
_refine_ls_weighting_details 'calc w=1/[\s^2^(Fo^2^)+(0.0520P)^2^+0.0000P] where P=(Fo^2^+2Fc^2^)/3'
_refine_ls_weighting_scheme calc
_refine_ls_wR_factor_gt 0.1073
_refine_ls_wR_factor_ref 0.1141
_reflns_number_gt 5079
_reflns_number_total 4285
_reflns_threshold_expression >2sigma(I)
_cod_data_source_file b703769d.txt
_cod_data_source_block slaughter_cmplx_3
_cod_database_code 7102063

loop_
_symmetry_equiv_pos_as_xyz
'x, y, z'
'-x, -y, -z'

loop_
_atom_site_label
_atom_site_type_symbol
_atom_site_fract_x
_atom_site_fract_y
_atom_site_fract_z
_atom_site_U_iso_or_equiv
_atom_site_adp_type
_atom_site_occupancy
_atom_site_symmetry_multiplicity
_atom_site_calc_flag
_atom_site_refinement_flags
Pd1 Pd 0.86053(6) 0.49136(4) 0.27443(4) 0.01787(15) Uani 1 1 d .
C1 C 1.0591(7) 0.4620(5) 0.3561(4) 0.0180(15) Uani 1 1 d .
C2 C 1.0294(8) 0.4036(5) 0.1901(4) 0.0219(16) Uani 1 1 d .
Cl1 Cl 0.68480(18) 0.60240(12) 0.38264(11) 0.0227(4) Uani 1 1 d .
Cl2 Cl 0.65410(19) 0.54680(12) 0.15513(11) 0.0234(4) Uani 1 1 d .
N1 N 1.0885(6) 0.3969(4) 0.4327(3) 0.0187(12) Uani 1 1 d .
H1 H 1.1772 0.3977 0.4652 0.022 Uiso 1 1 calc R
C3 C 1.3493(7) 0.4839(5) 0.3693(4) 0.0229(15) Uani 1 1 d .
H3A H 1.3970 0.4120 0.3714 0.034 Uiso 1 1 calc R
H3B H 1.3389 0.5060 0.4337 0.034 Uiso 1 1 calc R
H3C H 1.4260 0.5163 0.3294 0.034 Uiso 1 1 calc R
C4 C 1.2837(8) 0.3715(5) 0.0797(4) 0.0268(16) Uani 1 1 d .
H4A H 1.2231 0.3608 0.0256 0.040 Uiso 1 1 calc R
H4B H 1.3372 0.3075 0.1127 0.040 Uiso 1 1 calc R
H4C H 1.3730 0.4050 0.0569 0.040 Uiso 1 1 calc R
C5 C 1.1452(9) 0.5806(5) 0.2440(4) 0.0330(18) Uani 1 1 d .
H5 H 1.0169 0.6057 0.2441 0.040 Uiso 1 1 calc R
C6 C 1.1954(9) 0.5297(5) 0.1534(4) 0.0321(17) Uani 1 1 d .
H6 H 1.3240 0.5146 0.1493 0.039 Uiso 1 1 calc R
C7 C 1.1413(8) 0.6020(5) 0.0672(4) 0.0276(17) Uani 1 1 d .
H7A H 1.1947 0.5696 0.0092 0.033 Uiso 1 1 calc R
H7B H 1.0147 0.6167 0.0635 0.033 Uiso 1 1 calc R
C8 C 1.1905(9) 0.6979(5) 0.0689(5) 0.0395(19) Uani 1 1 d .
H8A H 1.1268 0.7459 0.0201 0.047 Uiso 1 1 calc R
H8B H 1.3149 0.6862 0.0510 0.047 Uiso 1 1 calc R
C9 C 1.1561(9) 0.7440(5) 0.1627(4) 0.0340(18) Uani 1 1 d .
H9A H 1.0314 0.7764 0.1706 0.041 Uiso 1 1 calc R
H9B H 1.2186 0.7960 0.1616 0.041 Uiso 1 1 calc R
C10 C 1.2089(8) 0.6713(5) 0.2474(4) 0.0275(17) Uani 1 1 d .
H10A H 1.3361 0.6516 0.2490 0.033 Uiso 1 1 calc R
H10B H 1.1620 0.7038 0.3064 0.033 Uiso 1 1 calc R
N2 N 1.0218(6) 0.3113(4) 0.1751(4) 0.0227(13) Uani 1 1 d .
H2 H 1.0988 0.2787 0.1343 0.027 Uiso 1 1 calc R
N3 N 1.1783(6) 0.5102(4) 0.3293(3) 0.0191(12) Uani 1 1 d .
N4 N 1.1604(6) 0.4333(4) 0.1454(3) 0.0222(13) Uani 1 1 d .
C11 C 0.9955(7) 0.3275(5) 0.4680(4) 0.0193(15) Uani 1 1 d .
C12 C 1.0886(8) 0.2434(5) 0.5192(4) 0.0243(16) Uani 1 1 d .
H12 H 1.2074 0.2353 0.5281 0.029 Uiso 1 1 calc R
C13 C 1.0089(8) 0.1711(5) 0.5573(4) 0.0264(16) Uani 1 1 d .
H13 H 1.0733 0.1130 0.5909 0.032 Uiso 1 1 calc R
C14 C 0.8332(8) 0.1844(5) 0.5459(4) 0.0224(15) Uani 1 1 d .
C15 C 0.7416(8) 0.2673(5) 0.4961(4) 0.0277(17) Uani 1 1 d .
H15 H 0.6226 0.2756 0.4879 0.033 Uiso 1 1 calc R
C16 C 0.8218(7) 0.3401(5) 0.4573(4) 0.0205(15) Uani 1 1 d .
H16 H 0.7568 0.3980 0.4237 0.025 Uiso 1 1 calc R
C17 C 0.7501(9) 0.1070(5) 0.5906(5) 0.0318(17) Uani 1 1 d .
C21 C 0.8992(8) 0.2613(5) 0.2200(4) 0.0227(16) Uani 1 1 d .
C22 C 0.9634(8) 0.1684(5) 0.2643(5) 0.0310(18) Uani 1 1 d .
H22 H 1.0840 0.1421 0.2698 0.037 Uiso 1 1 calc R
C23 C 0.8499(8) 0.1140(5) 0.3007(5) 0.0348(19) Uani 1 1 d .
H23 H 0.8931 0.0498 0.3310 0.042 Uiso 1 1 calc R
C24 C 0.6757(8) 0.1518(5) 0.2936(4) 0.0263(17) Uani 1 1 d .
C25 C 0.6117(8) 0.2455(5) 0.2513(5) 0.0305(17) Uani 1 1 d .
H25 H 0.4908 0.2729 0.2488 0.037 Uiso 1 1 calc R
F1 F 0.5792(5) 0.1336(3) 0.5859(3) 0.0462(12) Uani 1 1 d .
F2 F 0.7828(5) 0.0846(3) 0.6826(3) 0.0443(11) Uani 1 1 d .
F3 F 0.8062(5) 0.0206(3) 0.5500(3) 0.0512(12) Uani 1 1 d .
F4 F 0.4589(6) 0.0770(3) 0.2625(3) 0.0621(14) Uani 1 1 d .
F5 F 0.4311(6) 0.1426(4) 0.3922(4) 0.0760(16) Uani 1 1 d .
C26 C 0.7245(8) 0.3001(5) 0.2124(4) 0.0287(17) Uani 1 1 d .
H26 H 0.6813 0.3635 0.1807 0.034 Uiso 1 1 calc R
C27 C 0.5494(9) 0.0937(5) 0.3314(5) 0.0345(18) Uani 1 1 d .
F6 F 0.6219(5) 0.0076(3) 0.3734(4) 0.0721(16) Uani 1 1 d .
O1 O 0.3195(7) 0.2326(4) 0.8791(4) 0.0581(16) Uani 1 1 d .
H100 H 0.3325 0.2896 0.8649 0.087 Uiso 1 1 calc R
C28 C 0.3761(10) 0.1740(6) 0.8014(5) 0.054(2) Uani 1 1 d .
H28A H 0.3300 0.2116 0.7431 0.081 Uiso 1 1 calc R
H28B H 0.3354 0.1138 0.8115 0.081 Uiso 1 1 calc R
H28C H 0.5023 0.1558 0.7955 0.081 Uiso 1 1 calc R
O2 O 0.2184(7) 0.1627(4) 0.0536(4) 0.0537(15) Uani 1 1 d .
H200 H 0.2493 0.1836 -0.0004 0.081 Uiso 1 1 calc R
C29 C 0.2154(14) 0.0636(7) 0.0517(7) 0.093(4) Uani 1 1 d .
H29A H 0.3275 0.0249 0.0272 0.140 Uiso 1 1 calc R
H29B H 0.1254 0.0594 0.0105 0.140 Uiso 1 1 calc R
H29C H 0.1912 0.0371 0.1161 0.140 Uiso 1 1 calc R

loop_
_atom_site_aniso_label
_atom_site_aniso_U_11
_atom_site_aniso_U_22
_atom_site_aniso_U_33
_atom_site_aniso_U_23
_atom_site_aniso_U_13
_atom_site_aniso_U_12
Pd1 0.0094(3) 0.0287(3) 0.0172(3) -0.0010(2) -0.0007(2) -0.0081(2)
C1 0.007(3) 0.028(4) 0.017(4) -0.001(3) 0.008(3) -0.004(3)
C2 0.016(4) 0.034(5) 0.015(4) 0.001(3) -0.002(3) -0.006(3)
Cl1 0.0163(9) 0.0321(10) 0.0200(9) -0.0048(8) -0.0006(7) -0.0059(7)
Cl2 0.0164(9) 0.0374(10) 0.0175(9) -0.0007(8) -0.0035(7) -0.0086(7)
N1 0.012(3) 0.031(3) 0.016(3) 0.000(3) -0.003(2) -0.009(2)
C3 0.009(3) 0.040(4) 0.022(4) -0.003(3) 0.004(3) -0.009(3)
C4 0.019(4) 0.039(4) 0.022(4) -0.005(3) 0.006(3) -0.008(3)
C5 0.041(5) 0.040(5) 0.027(4) 0.005(4) -0.010(4) -0.027(4)
C6 0.040(5) 0.035(4) 0.026(4) -0.004(3) 0.004(4) -0.017(4)
C7 0.029(4) 0.029(4) 0.023(4) 0.007(3) -0.011(3) -0.007(3)
C8 0.045(5) 0.047(5) 0.030(4) 0.008(4) -0.003(4) -0.022(4)
C9 0.037(4) 0.036(5) 0.032(4) -0.002(4) 0.005(4) -0.017(3)
C10 0.032(4) 0.032(4) 0.020(4) 0.000(3) -0.006(3) -0.009(3)
N2 0.015(3) 0.032(4) 0.022(3) -0.003(3) 0.001(2) -0.008(2)
N3 0.013(3) 0.030(3) 0.017(3) 0.001(2) -0.004(2) -0.012(2)
N4 0.017(3) 0.032(4) 0.020(3) -0.004(3) 0.005(2) -0.012(3)
C11 0.016(4) 0.027(4) 0.017(4) -0.003(3) 0.003(3) -0.011(3)
C12 0.021(4) 0.030(4) 0.025(4) -0.002(3) 0.001(3) -0.013(3)
C13 0.024(4) 0.026(4) 0.025(4) -0.002(3) 0.000(3) 0.002(3)
C14 0.023(4) 0.026(4) 0.019(4) -0.008(3) 0.008(3) -0.009(3)
C15 0.021(4) 0.035(5) 0.029(4) -0.007(4) 0.001(3) -0.010(3)
C16 0.015(4) 0.027(4) 0.022(4) -0.008(3) 0.004(3) -0.009(3)
C17 0.030(5) 0.032(5) 0.035(5) -0.003(4) 0.005(4) -0.012(4)
C21 0.020(4) 0.034(4) 0.017(4) 0.000(3) -0.005(3) -0.011(3)
C22 0.019(4) 0.030(4) 0.046(5) -0.007(4) 0.002(3) -0.008(3)
C23 0.021(4) 0.029(4) 0.053(5) 0.010(4) -0.002(4) -0.008(3)
C24 0.025(4) 0.036(5) 0.023(4) 0.001(3) -0.002(3) -0.020(3)
C25 0.015(4) 0.041(5) 0.037(4) -0.003(4) -0.003(3) -0.009(3)
F1 0.026(3) 0.043(3) 0.072(3) 0.010(2) 0.005(2) -0.0197(19)
F2 0.049(3) 0.054(3) 0.034(3) 0.012(2) 0.003(2) -0.027(2)
F3 0.059(3) 0.031(3) 0.068(3) -0.018(2) 0.025(2) -0.023(2)
F4 0.051(3) 0.089(4) 0.066(3) -0.002(3) -0.010(3) -0.053(3)
F5 0.065(3) 0.079(4) 0.096(4) -0.034(3) 0.054(3) -0.047(3)
C26 0.024(4) 0.039(5) 0.026(4) 0.008(3) -0.010(3) -0.012(3)
C27 0.022(4) 0.037(5) 0.049(5) -0.002(4) -0.001(4) -0.018(4)
F6 0.039(3) 0.060(3) 0.119(4) 0.047(3) -0.021(3) -0.029(2)
O1 0.085(4) 0.046(4) 0.047(4) -0.016(3) 0.031(3) -0.030(3)
C28 0.056(6) 0.049(6) 0.050(5) -0.009(5) 0.010(4) -0.001(4)
O2 0.076(4) 0.040(4) 0.046(3) -0.009(3) 0.022(3) -0.021(3)
C29 0.150(10) 0.046(6) 0.084(8) -0.022(6) 0.047(7) -0.035(6)

loop_
_atom_type_symbol
_atom_type_description
_atom_type_scat_dispersion_real
_atom_type_scat_dispersion_imag
_atom_type_scat_source
C C 0.0033 0.0016 'International Tables Vol C Tables 4.2.6.8 and 6.1.1.4'
H H 0.0000 0.0000 'International Tables Vol C Tables 4.2.6.8 and 6.1.1.4'
N N 0.0061 0.0033 'International Tables Vol C Tables 4.2.6.8 and 6.1.1.4'
O O 0.0106 0.0060 'International Tables Vol C Tables 4.2.6.8 and 6.1.1.4'
F F 0.0171 0.0103 'International Tables Vol C Tables 4.2.6.8 and 6.1.1.4'
Cl Cl 0.1484 0.1585 'International Tables Vol C Tables 4.2.6.8 and 6.1.1.4'
Pd Pd -0.9988 1.0072 'International Tables Vol C Tables 4.2.6.8 and 6.1.1.4'

loop_
_geom_angle_atom_site_label_1
_geom_angle_atom_site_label_2
_geom_angle_atom_site_label_3
_geom_angle
C1 Pd1 C2 82.3(2)
C1 Pd1 Cl2 167.99(17)
C2 Pd1 Cl2 93.62(18)
C1 Pd1 Cl1 91.90(17)
C2 Pd1 Cl1 173.35(19)
Cl2 Pd1 Cl1 91.39(6)
N3 C1 N1 117.5(5)
N3 C1 Pd1 115.2(4)
N1 C1 Pd1 127.3(4)
N4 C2 N2 116.0(6)
N4 C2 Pd1 120.9(5)
N2 C2 Pd1 123.2(4)
C1 N1 C11 128.5(5)
C1 N1 H1 115.7
C11 N1 H1 115.7
N3 C3 H3A 109.5
N3 C3 H3B 109.5
H3A C3 H3B 109.5
N3 C3 H3C 109.5
H3A C3 H3C 109.5
H3B C3 H3C 109.5
N4 C4 H4A 109.5
N4 C4 H4B 109.5
H4A C4 H4B 109.5
N4 C4 H4C 109.5
H4A C4 H4C 109.5
H4B C4 H4C 109.5
N3 C5 C10 114.6(5)
N3 C5 C6 112.3(5)
C10 C5 C6 114.1(5)
N3 C5 H5 104.8
C10 C5 H5 104.8
C6 C5 H5 104.8
N4 C6 C5 119.7(5)
N4 C6 C7 112.7(5)
C5 C6 C7 111.0(5)
N4 C6 H6 103.8
C5 C6 H6 103.8
C7 C6 H6 103.8
C8 C7 C6 114.0(5)
C8 C7 H7A 108.7
C6 C7 H7A 108.7
C8 C7 H7B 108.7
C6 C7 H7B 108.7
H7A C7 H7B 107.6
C7 C8 C9 115.1(6)
C7 C8 H8A 108.5
C9 C8 H8A 108.5
C7 C8 H8B 108.5
C9 C8 H8B 108.5
H8A C8 H8B 107.5
C8 C9 C10 114.1(6)
C8 C9 H9A 108.7
C10 C9 H9A 108.7
C8 C9 H9B 108.7
C10 C9 H9B 108.7
H9A C9 H9B 107.6
C5 C10 C9 111.7(5)
C5 C10 H10A 109.3
C9 C10 H10A 109.3
C5 C10 H10B 109.3
C9 C10 H10B 109.3
H10A C10 H10B 107.9
C2 N2 C21 125.9(5)
C2 N2 H2 117.1
C21 N2 H2 117.1
C1 N3 C3 122.8(5)
C1 N3 C5 116.9(5)
C3 N3 C5 119.4(5)
C2 N4 C6 125.0(5)
C2 N4 C4 122.1(5)
C6 N4 C4 112.9(5)
C16 C11 C12 119.6(6)
C16 C11 N1 124.4(6)
C12 C11 N1 116.0(5)
C13 C12 C11 120.4(6)
C13 C12 H12 119.8
C11 C12 H12 119.8
C12 C13 C14 119.5(6)
C12 C13 H13 120.2
C14 C13 H13 120.2
C15 C14 C13 120.1(6)
C15 C14 C17 121.8(6)
C13 C14 C17 118.2(6)
C14 C15 C16 120.6(6)
C14 C15 H15 119.7
C16 C15 H15 119.7
C11 C16 C15 119.8(6)
C11 C16 H16 120.1
C15 C16 H16 120.1
F1 C17 F2 106.7(5)
F1 C17 F3 106.4(6)
F2 C17 F3 104.9(6)
F1 C17 C14 112.8(6)
F2 C17 C14 112.8(6)
F3 C17 C14 112.6(5)
C26 C21 C22 120.7(6)
C26 C21 N2 121.7(6)
C22 C21 N2 117.4(5)
C21 C22 C23 119.2(6)
C21 C22 H22 120.4
C23 C22 H22 120.4
C24 C23 C22 120.7(6)
C24 C23 H23 119.7
C22 C23 H23 119.7
C23 C24 C25 120.0(6)
C23 C24 C27 121.8(6)
C25 C24 C27 118.2(6)
C24 C25 C26 119.9(6)
C24 C25 H25 120.0
C26 C25 H25 120.0
C21 C26 C25 119.5(6)
C21 C26 H26 120.3
C25 C26 H26 120.3
F6 C27 F5 107.6(6)
F6 C27 F4 106.9(6)
F5 C27 F4 104.3(6)
F6 C27 C24 113.6(6)
F5 C27 C24 112.4(6)
F4 C27 C24 111.5(6)
C28 O1 H100 109.5
O1 C28 H28A 109.5
O1 C28 H28B 109.5
H28A C28 H28B 109.5
O1 C28 H28C 109.5
H28A C28 H28C 109.5
H28B C28 H28C 109.5
C29 O2 H200 109.5
O2 C29 H29A 109.5
O2 C29 H29B 109.5
H29A C29 H29B 109.5
O2 C29 H29C 109.5
H29A C29 H29C 109.5
H29B C29 H29C 109.5

loop_
_geom_bond_atom_site_label_1
_geom_bond_atom_site_label_2
_geom_bond_distance
Pd1 C1 1.975(6)
Pd1 C2 1.985(6)
Pd1 Cl2 2.3901(16)
Pd1 Cl1 2.3942(16)
C1 N3 1.331(7)
C1 N1 1.346(7)
C2 N4 1.333(7)
C2 N2 1.350(8)
N1 C11 1.416(7)
N1 H1 0.8800
C3 N3 1.471(7)
C3 H3A 0.9800
C3 H3B 0.9800
C3 H3C 0.9800
C4 N4 1.471(7)
C4 H4A 0.9800
C4 H4B 0.9800
C4 H4C 0.9800
C5 N3 1.483(7)
C5 C10 1.499(8)
C5 C6 1.502(9)
C5 H5 1.0000
C6 N4 1.469(8)
C6 C7 1.526(8)
C6 H6 1.0000
C7 C8 1.505(9)
C7 H7A 0.9900
C7 H7B 0.9900
C8 C9 1.505(9)
C8 H8A 0.9900
C8 H8B 0.9900
C9 C10 1.512(8)
C9 H9A 0.9900
C9 H9B 0.9900
C10 H10A 0.9900
C10 H10B 0.9900
N2 C21 1.438(7)
N2 H2 0.8800
C11 C16 1.382(8)
C11 C12 1.393(8)
C12 C13 1.389(8)
C12 H12 0.9500
C13 C14 1.397(9)
C13 H13 0.9500
C14 C15 1.367(9)
C14 C17 1.494(9)
C15 C16 1.401(8)
C15 H15 0.9500
C16 H16 0.9500
C17 F1 1.333(7)
C17 F2 1.340(7)
C17 F3 1.343(7)
C21 C26 1.377(8)
C21 C22 1.381(9)
C22 C23 1.385(8)
C22 H22 0.9500
C23 C24 1.371(9)
C23 H23 0.9500
C24 C25 1.379(9)
C24 C27 1.506(8)
C25 C26 1.391(8)
C25 H25 0.9500
F4 C27 1.332(7)
F5 C27 1.328(8)
C26 H26 0.9500
C27 F6 1.306(8)
O1 C28 1.410(8)
O1 H100 0.8400
C28 H28A 0.9800
C28 H28B 0.9800
C28 H28C 0.9800
O2 C29 1.401(9)
O2 H200 0.8400
C29 H29A 0.9800
C29 H29B 0.9800
C29 H29C 0.9800

loop_
_geom_hbond_atom_site_label_D
_geom_hbond_atom_site_label_H
_geom_hbond_atom_site_label_A
_geom_hbond_distance_DH
_geom_hbond_distance_HA
_geom_hbond_distance_DA
_geom_hbond_angle_DHA
_geom_hbond_site_symmetry_A
N1 H1 Cl1 0.88 2.50 3.298(5) 152.0 2_766
N2 H2 O2 0.88 2.06 2.885(7) 156.5 1_655
O1 H100 Cl2 0.84 2.32 3.152(5) 172.1 2_666
O2 H200 O1 0.84 1.89 2.726(7) 179.0 1_554

loop_
_geom_torsion_atom_site_label_1
_geom_torsion_atom_site_label_2
_geom_torsion_atom_site_label_3
_geom_torsion_atom_site_label_4
_geom_torsion
C2 Pd1 C1 N3 76.4(5)
Cl2 Pd1 C1 N3 5.5(12)
Cl1 Pd1 C1 N3 -100.3(4)
C2 Pd1 C1 N1 -101.2(6)
Cl2 Pd1 C1 N1 -172.0(5)
Cl1 Pd1 C1 N1 82.1(5)
C1 Pd1 C2 N4 -70.5(5)
Cl2 Pd1 C2 N4 98.1(5)
C1 Pd1 C2 N2 108.5(5)
Cl2 Pd1 C2 N2 -82.9(5)
N3 C1 N1 C11 -170.8(6)
Pd1 C1 N1 C11 6.7(9)
N3 C5 C6 N4 39.6(8)
C10 C5 C6 N4 172.3(6)
N3 C5 C6 C7 173.6(5)
C10 C5 C6 C7 -53.7(8)
N4 C6 C7 C8 -174.5(6)
C5 C6 C7 C8 48.2(8)
C6 C7 C8 C9 -44.4(9)
C7 C8 C9 C10 44.2(8)
N3 C5 C10 C9 -174.6(5)
C6 C5 C10 C9 53.9(8)
C8 C9 C10 C5 -47.9(8)
N4 C2 N2 C21 175.9(5)
Pd1 C2 N2 C21 -3.1(8)
N1 C1 N3 C3 10.3(8)
Pd1 C1 N3 C3 -167.5(4)
N1 C1 N3 C5 179.2(5)
Pd1 C1 N3 C5 1.3(7)
C10 C5 N3 C1 145.0(6)
C6 C5 N3 C1 -82.6(7)
C10 C5 N3 C3 -45.7(8)
C6 C5 N3 C3 86.7(6)
N2 C2 N4 C6 -178.5(5)
Pd1 C2 N4 C6 0.6(8)
N2 C2 N4 C4 3.3(8)
Pd1 C2 N4 C4 -177.6(4)
C5 C6 N4 C2 30.4(9)
C7 C6 N4 C2 -102.9(7)
C5 C6 N4 C4 -151.3(6)
C7 C6 N4 C4 75.4(7)
C1 N1 C11 C16 -29.3(10)
C1 N1 C11 C12 152.9(6)
C16 C11 C12 C13 1.7(10)
N1 C11 C12 C13 179.6(5)
C11 C12 C13 C14 -1.5(9)
C12 C13 C14 C15 1.1(9)
C12 C13 C14 C17 -177.9(6)
C13 C14 C15 C16 -0.8(9)
C17 C14 C15 C16 178.1(6)
C12 C11 C16 C15 -1.4(10)
N1 C11 C16 C15 -179.1(5)
C14 C15 C16 C11 1.0(10)
C15 C14 C17 F1 -7.3(9)
C13 C14 C17 F1 171.6(5)
C15 C14 C17 F2 -128.3(6)
C13 C14 C17 F2 50.7(8)
C15 C14 C17 F3 113.2(7)
C13 C14 C17 F3 -67.8(8)
C2 N2 C21 C26 58.4(9)
C2 N2 C21 C22 -127.1(7)
C26 C21 C22 C23 0.4(10)
N2 C21 C22 C23 -174.1(6)
C21 C22 C23 C24 -0.4(11)
C22 C23 C24 C25 -1.1(11)
C22 C23 C24 C27 179.1(6)
C23 C24 C25 C26 2.7(10)
C27 C24 C25 C26 -177.6(6)
C22 C21 C26 C25 1.2(10)
N2 C21 C26 C25 175.4(6)
C24 C25 C26 C21 -2.7(10)
C23 C24 C27 F6 2.3(10)
C25 C24 C27 F6 -177.4(6)
C23 C24 C27 F5 124.8(7)
C25 C24 C27 F5 -54.9(9)
C23 C24 C27 F4 -118.5(8)
C25 C24 C27 F4 61.8(8)
